data_7002592
loop_
_publ_author_name
'Wang, Baoli'
'Tang, Tao'
'Li, Yuesheng'
'Cui, Dongmei'

_publ_section_title
;
 Copolymerization of ethylene with norbornene catalyzed by cationic
 rare earth metal fluorenyl functionalized N-heterocyclic carbene
 complexes
;
_journal_issue 41
_journal_name_full 'Dalton Transactions'
_journal_page_first 8963
_journal_page_last 8969
_journal_paper_doi 10.1039/b910306f
_journal_year 2009
_chemical_formula_sum 'C43 H63 Lu N2 Si2'
_chemical_formula_weight 839.10
_chemical_name_systematic
;
?
;
_space_group_IT_number 14
_symmetry_cell_setting monoclinic
_symmetry_space_group_name_Hall '-P 2ybc'
_symmetry_space_group_name_H-M 'P 1 21/c 1'
_atom_sites_solution_hydrogens geom
_atom_sites_solution_primary direct
_atom_sites_solution_secondary difmap
_audit_creation_method SHELXL-97
_cell_angle_alpha 90.00
_cell_angle_beta 92.5170(10)
_cell_angle_gamma 90.00
_cell_formula_units_Z 8
_cell_length_a 11.2455(6)
_cell_length_b 23.7372(12)
_cell_length_c 33.4091(17)
_cell_measurement_reflns_used 5425
_cell_measurement_temperature 187(2)
_cell_measurement_theta_max 25.68
_cell_measurement_theta_min 2.31
_cell_volume 8909.5(8)
_computing_cell_refinement 'Bruker SMART'
_computing_data_collection 'Bruker SMART'
_computing_data_reduction 'Bruker SAINT'
_computing_molecular_graphics 'Bruker SHELXTL'
_computing_publication_material 'Bruker SHELXTL'
_computing_structure_refinement 'SHELXL-97 (Sheldrick, 1997)'
_computing_structure_solution 'SHELXS-97 (Sheldrick, 1990)'
_diffrn_ambient_temperature 187(2)
_diffrn_measured_fraction_theta_full 0.997
_diffrn_measured_fraction_theta_max 0.997
_diffrn_measurement_device_type 'CCD area detector'
_diffrn_measurement_method 'phi and omega scan'
_diffrn_radiation_monochromator graphite
_diffrn_radiation_source 'fine-focus sealed tube'
_diffrn_radiation_type MoK\a
_diffrn_radiation_wavelength 0.71073
_diffrn_reflns_av_R_equivalents 0.0445
_diffrn_reflns_av_sigmaI/netI 0.0549
_diffrn_reflns_limit_h_max 13
_diffrn_reflns_limit_h_min -12
_diffrn_reflns_limit_k_max 25
_diffrn_reflns_limit_k_min -29
_diffrn_reflns_limit_l_max 41
_diffrn_reflns_limit_l_min -36
_diffrn_reflns_number 49863
_diffrn_reflns_theta_full 26.05
_diffrn_reflns_theta_max 26.05
_diffrn_reflns_theta_min 1.49
_exptl_absorpt_coefficient_mu 2.298
_exptl_absorpt_correction_T_max 0.8375
_exptl_absorpt_correction_T_min 0.8028
_exptl_absorpt_correction_type multi-scan
_exptl_crystal_colour yellow
_exptl_crystal_density_diffrn 1.251
_exptl_crystal_density_method 'not measured'
_exptl_crystal_description block
_exptl_crystal_F_000 3472
_exptl_crystal_size_max 0.10
_exptl_crystal_size_mid 0.09
_exptl_crystal_size_min 0.08
_refine_diff_density_max 1.194
_refine_diff_density_min -0.591
_refine_diff_density_rms 0.102
_refine_ls_extinction_method none
_refine_ls_goodness_of_fit_ref 0.987
_refine_ls_hydrogen_treatment constr
_refine_ls_matrix_type full
_refine_ls_number_parameters 895
_refine_ls_number_reflns 17559
_refine_ls_number_restraints 66
_refine_ls_restrained_S_all 1.008
_refine_ls_R_factor_all 0.0545
_refine_ls_R_factor_gt 0.0374
_refine_ls_shift/su_max 0.005
_refine_ls_shift/su_mean 0.000
_refine_ls_structure_factor_coef Fsqd
_refine_ls_weighting_details 'calc w=1/[\s^2^(Fo^2^)+(0.0404P)^2^+0.0000P] where P=(Fo^2^+2Fc^2^)/3'
_refine_ls_weighting_scheme calc
_refine_ls_wR_factor_gt 0.0779
_refine_ls_wR_factor_ref 0.0852
_reflns_number_gt 13758
_reflns_number_total 17559
_reflns_threshold_expression >2sigma(I)
_cod_data_source_file b910306f.txt
_cod_data_source_block s153m
_cod_depositor_comments
;
The following automatic conversions were performed:
'_symmetry_cell_setting' value 'Monoclinic' changed to 'monoclinic'
according to '/home/saulius/struct/CIF-dictionaries/cif_core.dic'
dictionary named 'cif_core.dic' version 2.4.1 from
2010-06-29.

'_exptl_absorpt_correction_type' value 'Multi-scan' changed
to 'multi-scan' according to
'/home/saulius/struct/CIF-dictionaries/cif_core.dic' dictionary named
'cif_core.dic' version 2.4.1 from 2010-06-29.

Automatic conversion script
Id: cif_fix_enum 1527 2010-12-29 10:47:43Z saulius 
;
_cod_original_sg_symbol_H-M P2(1)/c
_cod_database_code 7002592

loop_
_symmetry_equiv_pos_as_xyz
'x, y, z'
'-x, y+1/2, -z+1/2'
'-x, -y, -z'
'x, -y-1/2, z-1/2'

loop_
_atom_site_label
_atom_site_type_symbol
_atom_site_fract_x
_atom_site_fract_y
_atom_site_fract_z
_atom_site_U_iso_or_equiv
_atom_site_adp_type
_atom_site_occupancy
_atom_site_symmetry_multiplicity
_atom_site_calc_flag
_atom_site_refinement_flags
_atom_site_disorder_assembly
_atom_site_disorder_group
C1 C 1.0247(3) 0.75543(17) 1.03109(11) 0.0236(9) Uani 1 1 d . . .
C2 C 1.0992(3) 0.80328(17) 1.02762(12) 0.0268(9) Uani 1 1 d . . .
H2 H 1.1637 0.8014 1.0112 0.032 Uiso 1 1 calc R . .
C3 C 1.0782(3) 0.85201(18) 1.04790(12) 0.0276(9) Uani 1 1 d . . .
C4 C 0.9771(4) 0.85478(18) 1.07213(12) 0.0316(10) Uani 1 1 d . . .
H4 H 0.9632 0.8879 1.0861 0.038 Uiso 1 1 calc R . .
C5 C 0.8999(4) 0.81090(18) 1.07568(11) 0.0290(10) Uani 1 1 d . . .
H5 H 0.8343 0.8142 1.0915 0.035 Uiso 1 1 calc R . .
C6 C 0.9212(3) 0.76026(17) 1.05483(11) 0.0230(9) Uani 1 1 d . . .
C7 C 0.8640(3) 0.70622(17) 1.05470(11) 0.0231(9) Uani 1 1 d . . .
C8 C 0.7648(3) 0.68456(18) 1.07363(11) 0.0285(10) Uani 1 1 d . . .
H8 H 0.7188 0.7081 1.0889 0.034 Uiso 1 1 calc R . .
C9 C 0.7358(3) 0.62913(18) 1.06968(12) 0.0283(10) Uani 1 1 d . . .
H9 H 0.6704 0.6156 1.0828 0.034 Uiso 1 1 calc R . .
C10 C 0.8019(3) 0.59087(18) 1.04604(12) 0.0281(9) Uani 1 1 d . . .
C11 C 0.8990(3) 0.61143(17) 1.02753(11) 0.0260(9) Uani 1 1 d . . .
H11 H 0.9435 0.5872 1.0123 0.031 Uiso 1 1 calc R . .
C12 C 0.9334(3) 0.66864(17) 1.03095(11) 0.0235(9) Uani 1 1 d . . .
C13 C 1.0299(3) 0.69981(17) 1.01497(11) 0.0235(9) Uani 1 1 d . . .
C14 C 1.1602(4) 0.90382(19) 1.04717(13) 0.0350(11) Uani 1 1 d . . .
C15 C 1.2155(5) 0.9142(2) 1.08918(14) 0.0552(14) Uani 1 1 d . . .
H15A H 1.1535 0.9199 1.1076 0.083 Uiso 1 1 calc R . .
H15B H 1.2653 0.9470 1.0888 0.083 Uiso 1 1 calc R . .
H15C H 1.2625 0.8821 1.0975 0.083 Uiso 1 1 calc R . .
C16 C 1.0884(4) 0.9556(2) 1.03341(15) 0.0480(13) Uani 1 1 d . . .
H16A H 1.0278 0.9631 1.0521 0.072 Uiso 1 1 calc R . .
H16B H 1.0518 0.9487 1.0074 0.072 Uiso 1 1 calc R . .
H16C H 1.1404 0.9876 1.0321 0.072 Uiso 1 1 calc R . .
C17 C 1.2617(4) 0.8960(2) 1.01847(15) 0.0450(12) Uani 1 1 d . . .
H17A H 1.3102 0.9293 1.0187 0.067 Uiso 1 1 calc R . .
H17B H 1.2290 0.8896 0.9918 0.067 Uiso 1 1 calc R . .
H17C H 1.3094 0.8643 1.0269 0.067 Uiso 1 1 calc R . .
C18 C 0.7604(3) 0.52968(18) 1.04288(12) 0.0302(10) Uani 1 1 d . . .
C19 C 0.7665(4) 0.5018(2) 1.08436(13) 0.0465(13) Uani 1 1 d . . .
H19A H 0.8469 0.5030 1.0953 0.070 Uiso 1 1 calc R . .
H19B H 0.7411 0.4633 1.0819 0.070 Uiso 1 1 calc R . .
H19C H 0.7154 0.5216 1.1018 0.070 Uiso 1 1 calc R . .
C20 C 0.6314(4) 0.5279(2) 1.02576(17) 0.0631(16) Uani 1 1 d . . .
H20A H 0.5805 0.5470 1.0437 0.095 Uiso 1 1 calc R . .
H20B H 0.6062 0.4894 1.0228 0.095 Uiso 1 1 calc R . .
H20C H 0.6267 0.5461 1.0001 0.095 Uiso 1 1 calc R . .
C21 C 0.8369(4) 0.4952(2) 1.01524(14) 0.0474(13) Uani 1 1 d . . .
H21A H 0.8388 0.5133 0.9896 0.071 Uiso 1 1 calc R . .
H21B H 0.8036 0.4581 1.0120 0.071 Uiso 1 1 calc R . .
H21C H 0.9164 0.4924 1.0268 0.071 Uiso 1 1 calc R . .
C22 C 1.1277(3) 0.67399(18) 0.99204(12) 0.0279(9) Uani 1 1 d . . .
H22A H 1.1602 0.6423 1.0073 0.033 Uiso 1 1 calc R . .
H22B H 1.1908 0.7015 0.9899 0.033 Uiso 1 1 calc R . .
C23 C 1.0907(4) 0.65351(19) 0.94986(12) 0.0338(11) Uani 1 1 d . . .
H23A H 1.1521 0.6289 0.9402 0.041 Uiso 1 1 calc R . .
H23B H 1.0178 0.6318 0.9510 0.041 Uiso 1 1 calc R . .
C24 C 0.9831(4) 0.73865(18) 0.92290(12) 0.0303(10) Uani 1 1 d . . .
C25 C 1.1459(5) 0.7105(3) 0.89085(15) 0.070(2) Uani 1 1 d . . .
H25 H 1.2126 0.6898 0.8845 0.084 Uiso 1 1 calc R . .
C26 C 1.1030(5) 0.7564(3) 0.87165(17) 0.073(2) Uani 1 1 d . . .
H26 H 1.1343 0.7736 0.8494 0.088 Uiso 1 1 calc R . .
C27 C 0.9299(4) 0.8192(2) 0.87683(12) 0.0349(11) Uani 1 1 d . . .
C28 C 0.9512(4) 0.8728(2) 0.89171(13) 0.0386(12) Uani 1 1 d . . .
C29 C 0.8795(4) 0.9159(2) 0.87641(13) 0.0405(11) Uani 1 1 d . . .
H29 H 0.8921 0.9522 0.8861 0.049 Uiso 1 1 calc R . .
C30 C 0.7901(4) 0.9074(2) 0.84739(14) 0.0435(12) Uani 1 1 d . . .
C31 C 0.7735(4) 0.8530(2) 0.83320(13) 0.0427(12) Uani 1 1 d . . .
H31 H 0.7128 0.8463 0.8140 0.051 Uiso 1 1 calc R . .
C32 C 0.8444(4) 0.8080(2) 0.84667(13) 0.0390(11) Uani 1 1 d . . .
C33 C 1.0477(4) 0.8839(2) 0.92329(15) 0.0568(15) Uani 1 1 d . . .
H33A H 1.0337 0.8617 0.9466 0.085 Uiso 1 1 calc R . .
H33B H 1.0476 0.9232 0.9303 0.085 Uiso 1 1 calc R . .
H33C H 1.1235 0.8741 0.9131 0.085 Uiso 1 1 calc R . .
C34 C 0.7179(5) 0.9558(3) 0.83051(17) 0.0688(17) Uani 1 1 d . . .
H34A H 0.6958 0.9801 0.8519 0.103 Uiso 1 1 calc R . .
H34B H 0.6474 0.9416 0.8167 0.103 Uiso 1 1 calc R . .
H34C H 0.7643 0.9766 0.8121 0.103 Uiso 1 1 calc R . .
C35 C 0.8335(5) 0.7511(2) 0.82729(15) 0.0579(15) Uani 1 1 d . . .
H35A H 0.9021 0.7442 0.8119 0.087 Uiso 1 1 calc R . .
H35B H 0.7631 0.7501 0.8100 0.087 Uiso 1 1 calc R . .
H35C H 0.8282 0.7227 0.8476 0.087 Uiso 1 1 calc R . .
C36 C 0.6795(4) 0.6880(2) 0.96398(12) 0.0363(11) Uani 1 1 d . . .
H36A H 0.6897 0.6557 0.9816 0.044 Uiso 1 1 calc R . .
H36B H 0.6118 0.7087 0.9734 0.044 Uiso 1 1 calc R . .
C37 C 0.7759(4) 0.83616(18) 0.97406(13) 0.0342(10) Uani 1 1 d . . .
H37A H 0.8338 0.8580 0.9899 0.041 Uiso 1 1 calc R . .
H37B H 0.7854 0.8472 0.9464 0.041 Uiso 1 1 calc R . .
C38 C 0.4991(6) 0.6094(3) 0.91758(19) 0.098(3) Uani 1 1 d . . .
H38A H 0.5211 0.5772 0.9336 0.147 Uiso 1 1 calc R . .
H38B H 0.4758 0.5973 0.8909 0.147 Uiso 1 1 calc R . .
H38C H 0.4337 0.6284 0.9292 0.147 Uiso 1 1 calc R . .
C39 C 0.5792(5) 0.7154(2) 0.87974(14) 0.0561(15) Uani 1 1 d . . .
H39A H 0.5061 0.7313 0.8883 0.084 Uiso 1 1 calc R . .
H39B H 0.5667 0.6995 0.8535 0.084 Uiso 1 1 calc R . .
H39C H 0.6388 0.7443 0.8791 0.084 Uiso 1 1 calc R . .
C40 C 0.7563(6) 0.6179(2) 0.89501(17) 0.0729(18) Uani 1 1 d . . .
H40A H 0.8239 0.6422 0.8926 0.109 Uiso 1 1 calc R . .
H40B H 0.7326 0.6031 0.8691 0.109 Uiso 1 1 calc R . .
H40C H 0.7771 0.5874 0.9128 0.109 Uiso 1 1 calc R . .
C41 C 0.6038(4) 0.8503(2) 1.04089(13) 0.0485(13) Uani 1 1 d . . .
H41A H 0.6031 0.8103 1.0455 0.073 Uiso 1 1 calc R . .
H41B H 0.5285 0.8660 1.0475 0.073 Uiso 1 1 calc R . .
H41C H 0.6661 0.8673 1.0573 0.073 Uiso 1 1 calc R . .
C42 C 0.5074(4) 0.8315(2) 0.95492(14) 0.0479(13) Uani 1 1 d . . .
H42A H 0.5287 0.8320 0.9274 0.072 Uiso 1 1 calc R . .
H42B H 0.4353 0.8525 0.9577 0.072 Uiso 1 1 calc R . .
H42C H 0.4956 0.7933 0.9633 0.072 Uiso 1 1 calc R . .
C43 C 0.6195(5) 0.9421(2) 0.97898(16) 0.0572(15) Uani 1 1 d . . .
H43A H 0.6765 0.9609 0.9966 0.086 Uiso 1 1 calc R . .
H43B H 0.5408 0.9547 0.9845 0.086 Uiso 1 1 calc R . .
H43C H 0.6358 0.9508 0.9517 0.086 Uiso 1 1 calc R . .
C44 C 0.2024(4) 0.62000(18) 0.30430(12) 0.0290(10) Uani 1 1 d . . .
C45 C 0.2119(4) 0.56757(19) 0.32324(11) 0.0320(10) Uani 1 1 d . . .
H45 H 0.1525 0.5408 0.3186 0.038 Uiso 1 1 calc R . .
C46 C 0.3078(4) 0.5551(2) 0.34862(12) 0.0354(11) Uani 1 1 d . A .
C47 C 0.3975(4) 0.5965(2) 0.35499(12) 0.0400(12) Uani 1 1 d . . .
H47 H 0.4628 0.5881 0.3720 0.048 Uiso 1 1 calc R . .
C48 C 0.3917(4) 0.6487(2) 0.33697(12) 0.0357(11) Uani 1 1 d . . .
H48 H 0.4522 0.6748 0.3419 0.043 Uiso 1 1 calc R . .
C49 C 0.2937(4) 0.66218(18) 0.31107(11) 0.0281(9) Uani 1 1 d . . .
C50 C 0.2551(4) 0.71253(19) 0.29069(11) 0.0289(10) Uani 1 1 d . . .
C51 C 0.2994(4) 0.7682(2) 0.28962(13) 0.0364(11) Uani 1 1 d . . .
H51 H 0.3728 0.7768 0.3021 0.044 Uiso 1 1 calc R . .
C52 C 0.2343(4) 0.8095(2) 0.27018(14) 0.0418(12) Uani 1 1 d . . .
H52 H 0.2648 0.8459 0.2697 0.050 Uiso 1 1 calc R . .
C53 C 0.1225(4) 0.7987(2) 0.25084(13) 0.0390(11) Uani 1 1 d . . .
C54 C 0.0788(4) 0.74505(19) 0.25013(12) 0.0334(11) Uani 1 1 d . . .
H54 H 0.0076 0.7373 0.2360 0.040 Uiso 1 1 calc R . .
C55 C 0.1413(3) 0.70072(19) 0.27088(11) 0.0282(10) Uani 1 1 d . . .
C56 C 0.1112(4) 0.64322(18) 0.27803(12) 0.0277(9) Uani 1 1 d . . .
C57 C 0.3200(4) 0.4980(2) 0.37021(13) 0.0428(12) Uani 1 1 d . . .
C61 C 0.0513(5) 0.8484(2) 0.23195(17) 0.0541(14) Uani 1 1 d . . .
C62 C 0.0207(6) 0.8890(3) 0.26569(19) 0.082(2) Uani 1 1 d . . .
H62A H 0.0922 0.9065 0.2764 0.122 Uiso 1 1 calc R . .
H62B H -0.0165 0.8685 0.2865 0.122 Uiso 1 1 calc R . .
H62C H -0.0329 0.9175 0.2553 0.122 Uiso 1 1 calc R . .
C63 C -0.0645(5) 0.8296(3) 0.20989(19) 0.077(2) Uani 1 1 d . . .
H63A H -0.1138 0.8104 0.2282 0.115 Uiso 1 1 calc R . .
H63B H -0.0462 0.8046 0.1884 0.115 Uiso 1 1 calc R . .
H63C H -0.1060 0.8620 0.1992 0.115 Uiso 1 1 calc R . .
C64 C 0.1277(5) 0.8795(2) 0.20188(18) 0.0713(18) Uani 1 1 d . . .
H64A H 0.0821 0.9096 0.1896 0.107 Uiso 1 1 calc R . .
H64B H 0.1515 0.8537 0.1816 0.107 Uiso 1 1 calc R . .
H64C H 0.1971 0.8948 0.2157 0.107 Uiso 1 1 calc R . .
C65 C -0.0043(4) 0.61323(19) 0.26708(13) 0.0341(10) Uani 1 1 d . . .
H65A H -0.0380 0.5992 0.2914 0.041 Uiso 1 1 calc R . .
H65B H -0.0600 0.6402 0.2551 0.041 Uiso 1 1 calc R . .
C66 C 0.0091(4) 0.5647(2) 0.23844(13) 0.0382(11) Uani 1 1 d . . .
H66A H 0.0750 0.5411 0.2479 0.046 Uiso 1 1 calc R . .
H66B H -0.0626 0.5419 0.2379 0.046 Uiso 1 1 calc R . .
C67 C 0.1351(4) 0.60701(19) 0.18638(12) 0.0313(10) Uani 1 1 d . . .
C68 C -0.0546(4) 0.5827(2) 0.16696(14) 0.0522(15) Uani 1 1 d . . .
H68 H -0.1318 0.5690 0.1681 0.063 Uiso 1 1 calc R . .
C69 C -0.0043(4) 0.6050(3) 0.13486(14) 0.0549(15) Uani 1 1 d . . .
H69 H -0.0399 0.6098 0.1094 0.066 Uiso 1 1 calc R . .
C70 C 0.1951(4) 0.64022(19) 0.11922(12) 0.0321(10) Uani 1 1 d . . .
C71 C 0.2569(4) 0.6017(2) 0.09744(13) 0.0380(11) Uani 1 1 d . . .
C72 C 0.3376(4) 0.6227(2) 0.07093(14) 0.0459(13) Uani 1 1 d . . .
H72 H 0.3823 0.5974 0.0565 0.055 Uiso 1 1 calc R . .
C73 C 0.3537(4) 0.6793(2) 0.06530(13) 0.0432(13) Uani 1 1 d . . .
C74 C 0.2869(4) 0.7161(2) 0.08653(14) 0.0453(13) Uani 1 1 d . . .
H74 H 0.2966 0.7546 0.0826 0.054 Uiso 1 1 calc R . .
C75 C 0.2050(4) 0.6980(2) 0.11379(12) 0.0368(11) Uani 1 1 d . . .
C76 C 0.2359(5) 0.5395(2) 0.10114(15) 0.0575(15) Uani 1 1 d . . .
H76A H 0.2415 0.5289 0.1289 0.086 Uiso 1 1 calc R . .
H76B H 0.2947 0.5194 0.0868 0.086 Uiso 1 1 calc R . .
H76C H 0.1580 0.5304 0.0901 0.086 Uiso 1 1 calc R . .
C77 C 0.4394(4) 0.7018(3) 0.03539(16) 0.076(2) Uani 1 1 d . . .
H77A H 0.4002 0.7298 0.0189 0.114 Uiso 1 1 calc R . .
H77B H 0.4654 0.6715 0.0189 0.114 Uiso 1 1 calc R . .
H77C H 0.5071 0.7183 0.0495 0.114 Uiso 1 1 calc R . .
C78 C 0.1306(5) 0.7390(2) 0.13613(15) 0.0546(15) Uani 1 1 d . . .
H78A H 0.0483 0.7285 0.1330 0.082 Uiso 1 1 calc R . .
H78B H 0.1413 0.7762 0.1256 0.082 Uiso 1 1 calc R . .
H78C H 0.1549 0.7384 0.1640 0.082 Uiso 1 1 calc R . .
C79 C 0.4398(4) 0.5682(2) 0.24625(13) 0.0394(11) Uani 1 1 d . . .
H79A H 0.5160 0.5872 0.2494 0.047 Uiso 1 1 calc R . .
H79B H 0.4230 0.5533 0.2724 0.047 Uiso 1 1 calc R . .
C80 C 0.3998(4) 0.7054(2) 0.19773(13) 0.0385(11) Uani 1 1 d . . .
H80A H 0.3890 0.6925 0.1703 0.046 Uiso 1 1 calc R . .
H80B H 0.3491 0.7383 0.1994 0.046 Uiso 1 1 calc R . .
C81 C 0.5898(7) 0.4604(3) 0.2333(2) 0.120(3) Uani 1 1 d U . .
H81A H 0.6626 0.4815 0.2350 0.179 Uiso 1 1 calc R . .
H81B H 0.5977 0.4296 0.2150 0.179 Uiso 1 1 calc R . .
H81C H 0.5728 0.4460 0.2593 0.179 Uiso 1 1 calc R . .
C82 C 0.5056(6) 0.5316(3) 0.16385(18) 0.092(2) Uani 1 1 d U . .
H82A H 0.4438 0.5555 0.1527 0.139 Uiso 1 1 calc R . .
H82B H 0.5149 0.4995 0.1468 0.139 Uiso 1 1 calc R . .
H82C H 0.5790 0.5523 0.1660 0.139 Uiso 1 1 calc R . .
C83 C 0.3278(6) 0.4630(3) 0.2114(2) 0.100(2) Uani 1 1 d U . .
H83A H 0.3071 0.4518 0.2378 0.150 Uiso 1 1 calc R . .
H83B H 0.3421 0.4301 0.1956 0.150 Uiso 1 1 calc R . .
H83C H 0.2635 0.4843 0.1991 0.150 Uiso 1 1 calc R . .
C84 C 0.6683(5) 0.6812(3) 0.1981(2) 0.092(2) Uani 1 1 d U . .
H84A H 0.6682 0.6594 0.2223 0.137 Uiso 1 1 calc R . .
H84B H 0.7443 0.6992 0.1961 0.137 Uiso 1 1 calc R . .
H84C H 0.6537 0.6570 0.1754 0.137 Uiso 1 1 calc R . .
C85 C 0.5743(6) 0.7833(3) 0.15574(18) 0.081(2) Uani 1 1 d U . .
H85A H 0.5545 0.7638 0.1312 0.122 Uiso 1 1 calc R . .
H85B H 0.6563 0.7947 0.1561 0.122 Uiso 1 1 calc R . .
H85C H 0.5246 0.8161 0.1576 0.122 Uiso 1 1 calc R . .
C86 C 0.5791(5) 0.7794(3) 0.24546(18) 0.085(2) Uani 1 1 d U . .
H86A H 0.5305 0.8126 0.2440 0.128 Uiso 1 1 calc R . .
H86B H 0.6616 0.7900 0.2474 0.128 Uiso 1 1 calc R . .
H86C H 0.5603 0.7578 0.2686 0.128 Uiso 1 1 calc R . .
Lu1 Lu 0.843115(14) 0.745041(7) 0.978135(5) 0.02309(5) Uani 1 1 d . . .
Lu2 Lu 0.300214(15) 0.638341(8) 0.233404(5) 0.02589(6) Uani 1 1 d . . .
N1 N 1.0719(3) 0.70026(16) 0.92185(10) 0.0361(9) Uani 1 1 d . . .
N2 N 1.0034(3) 0.77302(18) 0.89125(11) 0.0416(10) Uani 1 1 d . . .
N3 N 0.0306(3) 0.58403(17) 0.19771(10) 0.0360(9) Uani 1 1 d . . .
N4 N 0.1102(3) 0.61963(17) 0.14696(10) 0.0355(9) Uani 1 1 d . . .
Si1 Si 0.63009(13) 0.65895(6) 0.91551(4) 0.0461(4) Uani 1 1 d . . .
Si2 Si 0.63015(11) 0.86425(5) 0.98699(4) 0.0336(3) Uani 1 1 d . . .
Si3 Si 0.46504(16) 0.50742(8) 0.21482(5) 0.0657(5) Uani 1 1 d U . .
Si4 Si 0.54981(12) 0.73574(7) 0.19910(4) 0.0484(4) Uani 1 1 d U . .
C58 C 0.3182(7) 0.5073(3) 0.41493(18) 0.101(2) Uani 1 1 d U A 1
H58A H 0.3185 0.4716 0.4284 0.151 Uiso 1 1 calc R A 1
H58B H 0.2477 0.5278 0.4211 0.151 Uiso 1 1 calc R A 1
H58C H 0.3872 0.5285 0.4237 0.151 Uiso 1 1 calc R A 1
C59 C 0.4327(6) 0.4694(3) 0.3615(2) 0.103(2) Uani 1 1 d U A 1
H59A H 0.4400 0.4354 0.3769 0.155 Uiso 1 1 calc R A 1
H59B H 0.4986 0.4938 0.3683 0.155 Uiso 1 1 calc R A 1
H59C H 0.4329 0.4603 0.3335 0.155 Uiso 1 1 calc R A 1
C60 C 0.2186(6) 0.4583(3) 0.3599(2) 0.096(2) Uani 1 1 d U A 1
H60A H 0.2200 0.4482 0.3321 0.145 Uiso 1 1 calc R A 1
H60B H 0.1445 0.4765 0.3650 0.145 Uiso 1 1 calc R A 1
H60C H 0.2268 0.4250 0.3761 0.145 Uiso 1 1 calc R A 1

loop_
_atom_site_aniso_label
_atom_site_aniso_U_11
_atom_site_aniso_U_22
_atom_site_aniso_U_33
_atom_site_aniso_U_23
_atom_site_aniso_U_13
_atom_site_aniso_U_12
C1 0.024(2) 0.025(2) 0.022(2) 0.0020(17) -0.0020(16) 0.0027(17)
C2 0.020(2) 0.028(3) 0.033(2) 0.0023(18) -0.0008(17) 0.0008(18)
C3 0.026(2) 0.029(3) 0.027(2) 0.0018(18) -0.0063(17) -0.0014(18)
C4 0.038(2) 0.025(3) 0.032(2) -0.0061(18) -0.0020(19) 0.002(2)
C5 0.029(2) 0.033(3) 0.025(2) -0.0032(18) 0.0021(17) 0.0053(19)
C6 0.019(2) 0.030(2) 0.020(2) -0.0011(17) -0.0020(16) 0.0020(17)
C7 0.023(2) 0.025(2) 0.021(2) 0.0005(17) -0.0038(16) 0.0024(17)
C8 0.027(2) 0.032(3) 0.027(2) -0.0002(18) 0.0035(18) 0.0037(19)
C9 0.020(2) 0.033(3) 0.032(2) 0.0084(19) 0.0019(17) -0.0054(18)
C10 0.026(2) 0.031(3) 0.026(2) 0.0050(18) -0.0044(17) -0.0024(19)
C11 0.028(2) 0.025(2) 0.024(2) -0.0013(17) -0.0018(17) 0.0002(18)
C12 0.021(2) 0.028(2) 0.021(2) 0.0032(17) -0.0022(16) 0.0018(17)
C13 0.020(2) 0.026(2) 0.024(2) -0.0015(17) -0.0004(16) 0.0017(17)
C14 0.034(2) 0.025(3) 0.045(3) -0.004(2) -0.006(2) -0.002(2)
C15 0.059(3) 0.046(4) 0.058(3) -0.005(3) -0.015(3) -0.016(3)
C16 0.046(3) 0.030(3) 0.068(4) 0.004(2) 0.004(3) 0.002(2)
C17 0.033(3) 0.035(3) 0.067(3) -0.002(2) 0.000(2) -0.006(2)
C18 0.027(2) 0.029(3) 0.034(2) 0.0054(19) -0.0018(18) -0.0061(19)
C19 0.056(3) 0.036(3) 0.047(3) 0.011(2) 0.000(2) -0.007(2)
C20 0.042(3) 0.048(4) 0.096(5) 0.005(3) -0.026(3) -0.013(3)
C21 0.059(3) 0.030(3) 0.054(3) -0.003(2) 0.012(3) -0.011(2)
C22 0.023(2) 0.024(2) 0.036(2) 0.0010(18) 0.0022(18) 0.0015(18)
C23 0.036(2) 0.032(3) 0.034(3) 0.000(2) 0.011(2) 0.010(2)
C24 0.031(2) 0.034(3) 0.026(2) 0.0014(19) -0.0002(18) 0.0009(19)
C25 0.064(4) 0.099(5) 0.049(3) 0.030(3) 0.037(3) 0.038(4)
C26 0.064(4) 0.102(6) 0.057(4) 0.041(3) 0.040(3) 0.033(4)
C27 0.036(3) 0.043(3) 0.027(2) 0.013(2) 0.0127(19) 0.003(2)
C28 0.032(3) 0.051(3) 0.033(3) 0.011(2) 0.005(2) -0.008(2)
C29 0.044(3) 0.039(3) 0.039(3) 0.003(2) 0.010(2) -0.003(2)
C30 0.036(3) 0.055(4) 0.041(3) 0.011(2) 0.009(2) 0.004(2)
C31 0.037(3) 0.061(4) 0.030(3) 0.010(2) -0.002(2) -0.002(2)
C32 0.040(3) 0.047(3) 0.031(3) 0.007(2) 0.011(2) -0.003(2)
C33 0.052(3) 0.065(4) 0.052(3) 0.007(3) -0.008(3) -0.015(3)
C34 0.059(4) 0.071(5) 0.077(4) 0.014(3) 0.003(3) 0.021(3)
C35 0.076(4) 0.055(4) 0.043(3) -0.001(3) 0.010(3) -0.004(3)
C36 0.035(3) 0.042(3) 0.031(3) 0.008(2) -0.0039(19) -0.005(2)
C37 0.036(2) 0.031(3) 0.036(3) 0.003(2) 0.007(2) 0.005(2)
C38 0.107(5) 0.100(6) 0.082(5) 0.015(4) -0.032(4) -0.069(5)
C39 0.057(3) 0.071(4) 0.039(3) 0.004(3) -0.009(2) 0.003(3)
C40 0.114(5) 0.040(4) 0.064(4) -0.013(3) -0.011(4) 0.009(4)
C41 0.037(3) 0.067(4) 0.041(3) -0.009(3) 0.002(2) 0.005(3)
C42 0.045(3) 0.052(4) 0.046(3) -0.007(2) -0.005(2) 0.013(3)
C43 0.060(3) 0.037(3) 0.075(4) -0.001(3) 0.006(3) 0.017(3)
C44 0.034(2) 0.031(3) 0.022(2) -0.0018(18) 0.0053(18) -0.0035(19)
C45 0.037(2) 0.038(3) 0.021(2) -0.0003(19) 0.0026(18) -0.008(2)
C46 0.043(3) 0.037(3) 0.026(2) -0.001(2) 0.000(2) 0.005(2)
C47 0.042(3) 0.049(3) 0.028(2) -0.003(2) -0.013(2) 0.007(2)
C48 0.036(3) 0.041(3) 0.030(2) -0.007(2) -0.0023(19) -0.003(2)
C49 0.034(2) 0.030(3) 0.021(2) -0.0055(18) 0.0036(17) 0.0003(19)
C50 0.030(2) 0.035(3) 0.022(2) -0.0055(18) 0.0055(17) -0.002(2)
C51 0.036(3) 0.036(3) 0.038(3) -0.008(2) 0.006(2) -0.006(2)
C52 0.046(3) 0.029(3) 0.050(3) -0.003(2) 0.013(2) -0.005(2)
C53 0.041(3) 0.035(3) 0.041(3) 0.004(2) 0.012(2) 0.006(2)
C54 0.034(2) 0.038(3) 0.028(2) 0.001(2) 0.0057(19) 0.009(2)
C55 0.026(2) 0.036(3) 0.023(2) -0.0040(18) 0.0067(17) 0.0020(19)
C56 0.026(2) 0.033(3) 0.024(2) -0.0047(18) 0.0078(17) -0.0001(19)
C57 0.050(3) 0.044(3) 0.034(3) 0.007(2) 0.000(2) 0.003(2)
C61 0.064(4) 0.034(3) 0.065(4) 0.008(3) 0.007(3) 0.011(3)
C62 0.103(5) 0.049(4) 0.093(5) 0.004(3) 0.013(4) 0.036(4)
C63 0.062(4) 0.053(4) 0.114(5) 0.024(4) -0.017(4) 0.014(3)
C64 0.093(5) 0.043(4) 0.078(4) 0.024(3) 0.007(4) -0.002(3)
C65 0.033(2) 0.038(3) 0.031(2) 0.007(2) 0.0045(19) -0.001(2)
C66 0.040(3) 0.038(3) 0.037(3) 0.003(2) 0.002(2) -0.013(2)
C67 0.035(2) 0.036(3) 0.022(2) -0.0007(18) -0.0007(18) -0.002(2)
C68 0.031(3) 0.089(5) 0.036(3) 0.000(3) -0.012(2) -0.018(3)
C69 0.037(3) 0.099(5) 0.028(3) 0.008(3) -0.010(2) -0.017(3)
C70 0.031(2) 0.040(3) 0.024(2) 0.002(2) -0.0049(18) -0.002(2)
C71 0.043(3) 0.042(3) 0.028(3) -0.003(2) -0.004(2) 0.004(2)
C72 0.039(3) 0.064(4) 0.034(3) 0.001(2) -0.003(2) 0.014(3)
C73 0.026(2) 0.070(4) 0.033(3) 0.013(3) -0.006(2) -0.003(2)
C74 0.046(3) 0.040(3) 0.048(3) 0.018(2) -0.018(2) -0.007(2)
C75 0.039(3) 0.046(3) 0.025(2) 0.004(2) -0.0100(19) 0.008(2)
C76 0.079(4) 0.043(4) 0.051(3) -0.007(3) 0.004(3) 0.003(3)
C77 0.034(3) 0.128(6) 0.065(4) 0.036(4) 0.001(3) -0.017(3)
C78 0.065(4) 0.047(4) 0.050(3) 0.003(3) -0.012(3) 0.013(3)
C79 0.041(3) 0.043(3) 0.034(3) -0.001(2) 0.000(2) 0.010(2)
C80 0.041(3) 0.045(3) 0.029(2) 0.006(2) -0.002(2) -0.005(2)
C81 0.131(4) 0.108(5) 0.118(4) -0.018(4) -0.011(4) 0.050(4)
C82 0.088(4) 0.111(4) 0.079(4) -0.020(3) 0.012(3) 0.012(3)
C83 0.125(4) 0.082(4) 0.091(4) -0.011(3) -0.016(3) -0.012(4)
C84 0.061(3) 0.100(4) 0.114(4) 0.017(3) 0.016(3) 0.005(3)
C85 0.081(4) 0.086(4) 0.079(4) 0.015(3) 0.017(3) -0.020(3)
C86 0.067(3) 0.113(4) 0.076(4) -0.015(3) 0.006(3) -0.024(3)
Lu1 0.02176(9) 0.02615(11) 0.02142(10) 0.00069(7) 0.00168(7) 0.00086(7)
Lu2 0.02505(10) 0.03130(12) 0.02131(10) -0.00211(7) 0.00106(7) 0.00109(8)
N1 0.040(2) 0.042(3) 0.028(2) 0.0054(17) 0.0131(16) 0.0092(18)
N2 0.038(2) 0.053(3) 0.035(2) 0.0152(19) 0.0122(17) 0.011(2)
N3 0.029(2) 0.052(3) 0.026(2) 0.0011(17) -0.0020(15) -0.0098(18)
N4 0.030(2) 0.052(3) 0.024(2) 0.0002(17) -0.0033(15) -0.0052(18)
Si1 0.0566(9) 0.0399(9) 0.0406(8) 0.0036(6) -0.0129(7) -0.0173(7)
Si2 0.0345(7) 0.0294(7) 0.0371(7) -0.0025(5) 0.0030(5) 0.0074(6)
Si3 0.0792(11) 0.0630(12) 0.0536(10) -0.0185(8) -0.0113(8) 0.0355(9)
Si4 0.0373(8) 0.0644(11) 0.0437(8) 0.0061(7) 0.0056(6) -0.0090(7)
C58 0.136(4) 0.089(4) 0.076(4) 0.020(3) 0.000(3) 0.015(4)
C59 0.101(4) 0.082(4) 0.129(4) 0.019(4) 0.028(4) 0.009(3)
C60 0.100(4) 0.081(4) 0.106(4) 0.041(3) -0.015(3) -0.013(3)

loop_
_atom_type_symbol
_atom_type_description
_atom_type_scat_dispersion_real
_atom_type_scat_dispersion_imag
_atom_type_scat_source
C C 0.0033 0.0016 'International Tables Vol C Tables 4.2.6.8 and 6.1.1.4'
H H 0.0000 0.0000 'International Tables Vol C Tables 4.2.6.8 and 6.1.1.4'
N N 0.0061 0.0033 'International Tables Vol C Tables 4.2.6.8 and 6.1.1.4'
Si Si 0.0817 0.0704 'International Tables Vol C Tables 4.2.6.8 and 6.1.1.4'
Lu Lu -0.4720 5.8584 'International Tables Vol C Tables 4.2.6.8 and 6.1.1.4'

loop_
_geom_angle_atom_site_label_1
_geom_angle_atom_site_label_2
_geom_angle_atom_site_label_3
_geom_angle
_geom_angle_site_symmetry_1
_geom_angle_site_symmetry_3
_geom_angle_publ_flag
C2 C1 C13 132.4(4) . . ?
C2 C1 C6 118.4(4) . . ?
C13 C1 C6 109.2(3) . . ?
C2 C1 Lu1 117.4(3) . . ?
C13 C1 Lu1 72.9(2) . . ?
C6 C1 Lu1 76.0(2) . . ?
C3 C2 C1 121.4(4) . . ?
C3 C2 H2 119.3 . . ?
C1 C2 H2 119.3 . . ?
C2 C3 C4 118.7(4) . . ?
C2 C3 C14 123.5(4) . . ?
C4 C3 C14 117.8(4) . . ?
C5 C4 C3 122.7(4) . . ?
C5 C4 H4 118.6 . . ?
C3 C4 H4 118.6 . . ?
C4 C5 C6 118.9(4) . . ?
C4 C5 H5 120.5 . . ?
C6 C5 H5 120.5 . . ?
C5 C6 C7 132.5(4) . . ?
C5 C6 C1 119.8(4) . . ?
C7 C6 C1 107.5(3) . . ?
C5 C6 Lu1 121.8(3) . . ?
C7 C6 Lu1 75.5(2) . . ?
C1 C6 Lu1 72.7(2) . . ?
C8 C7 C6 133.7(4) . . ?
C8 C7 C12 118.7(4) . . ?
C6 C7 C12 107.5(3) . . ?
C8 C7 Lu1 120.7(3) . . ?
C6 C7 Lu1 73.7(2) . . ?
C12 C7 Lu1 73.7(2) . . ?
C9 C8 C7 120.2(4) . . ?
C9 C8 H8 119.9 . . ?
C7 C8 H8 119.9 . . ?
C8 C9 C10 122.6(4) . . ?
C8 C9 H9 118.7 . . ?
C10 C9 H9 118.7 . . ?
C11 C10 C9 117.8(4) . . ?
C11 C10 C18 123.7(4) . . ?
C9 C10 C18 118.4(4) . . ?
C10 C11 C12 121.8(4) . . ?
C10 C11 H11 119.1 . . ?
C12 C11 H11 119.1 . . ?
C11 C12 C13 132.3(4) . . ?
C11 C12 C7 119.0(3) . . ?
C13 C12 C7 108.7(4) . . ?
C11 C12 Lu1 119.9(2) . . ?
C13 C12 Lu1 71.3(2) . . ?
C7 C12 Lu1 75.4(2) . . ?
C1 C13 C12 106.9(3) . . ?
C1 C13 C22 127.9(4) . . ?
C12 C13 C22 124.3(4) . . ?
C1 C13 Lu1 75.7(2) . . ?
C12 C13 Lu1 77.4(2) . . ?
C22 C13 Lu1 121.3(2) . . ?
C15 C14 C16 109.5(4) . . ?
C15 C14 C17 108.0(4) . . ?
C16 C14 C17 107.8(4) . . ?
C15 C14 C3 109.5(4) . . ?
C16 C14 C3 109.8(3) . . ?
C17 C14 C3 112.1(4) . . ?
C14 C15 H15A 109.5 . . ?
C14 C15 H15B 109.5 . . ?
H15A C15 H15B 109.5 . . ?
C14 C15 H15C 109.5 . . ?
H15A C15 H15C 109.5 . . ?
H15B C15 H15C 109.5 . . ?
C14 C16 H16A 109.5 . . ?
C14 C16 H16B 109.5 . . ?
H16A C16 H16B 109.5 . . ?
C14 C16 H16C 109.5 . . ?
H16A C16 H16C 109.5 . . ?
H16B C16 H16C 109.5 . . ?
C14 C17 H17A 109.5 . . ?
C14 C17 H17B 109.5 . . ?
H17A C17 H17B 109.5 . . ?
C14 C17 H17C 109.5 . . ?
H17A C17 H17C 109.5 . . ?
H17B C17 H17C 109.5 . . ?
C21 C18 C10 111.9(3) . . ?
C21 C18 C19 108.1(4) . . ?
C10 C18 C19 110.3(3) . . ?
C21 C18 C20 107.9(4) . . ?
C10 C18 C20 109.4(4) . . ?
C19 C18 C20 109.1(4) . . ?
C18 C19 H19A 109.5 . . ?
C18 C19 H19B 109.5 . . ?
H19A C19 H19B 109.5 . . ?
C18 C19 H19C 109.5 . . ?
H19A C19 H19C 109.5 . . ?
H19B C19 H19C 109.5 . . ?
C18 C20 H20A 109.5 . . ?
C18 C20 H20B 109.5 . . ?
H20A C20 H20B 109.5 . . ?
C18 C20 H20C 109.5 . . ?
H20A C20 H20C 109.5 . . ?
H20B C20 H20C 109.5 . . ?
C18 C21 H21A 109.5 . . ?
C18 C21 H21B 109.5 . . ?
H21A C21 H21B 109.5 . . ?
C18 C21 H21C 109.5 . . ?
H21A C21 H21C 109.5 . . ?
H21B C21 H21C 109.5 . . ?
C13 C22 C23 115.1(3) . . ?
C13 C22 H22A 108.5 . . ?
C23 C22 H22A 108.5 . . ?
C13 C22 H22B 108.5 . . ?
C23 C22 H22B 108.5 . . ?
H22A C22 H22B 107.5 . . ?
N1 C23 C22 112.0(4) . . ?
N1 C23 H23A 109.2 . . ?
C22 C23 H23A 109.2 . . ?
N1 C23 H23B 109.2 . . ?
C22 C23 H23B 109.2 . . ?
H23A C23 H23B 107.9 . . ?
N1 C24 N2 103.5(4) . . ?
N1 C24 Lu1 123.6(3) . . ?
N2 C24 Lu1 132.4(3) . . ?
C26 C25 N1 106.6(4) . . ?
C26 C25 H25 126.7 . . ?
N1 C25 H25 126.7 . . ?
C25 C26 N2 106.7(4) . . ?
C25 C26 H26 126.6 . . ?
N2 C26 H26 126.6 . . ?
C28 C27 C32 122.7(4) . . ?
C28 C27 N2 119.4(4) . . ?
C32 C27 N2 117.8(4) . . ?
C27 C28 C29 117.3(4) . . ?
C27 C28 C33 121.5(4) . . ?
C29 C28 C33 121.3(5) . . ?
C30 C29 C28 122.9(5) . . ?
C30 C29 H29 118.5 . . ?
C28 C29 H29 118.5 . . ?
C29 C30 C31 117.5(5) . . ?
C29 C30 C34 121.0(5) . . ?
C31 C30 C34 121.4(5) . . ?
C30 C31 C32 122.4(4) . . ?
C30 C31 H31 118.8 . . ?
C32 C31 H31 118.8 . . ?
C27 C32 C31 117.1(5) . . ?
C27 C32 C35 121.7(5) . . ?
C31 C32 C35 121.0(5) . . ?
C28 C33 H33A 109.5 . . ?
C28 C33 H33B 109.5 . . ?
H33A C33 H33B 109.5 . . ?
C28 C33 H33C 109.5 . . ?
H33A C33 H33C 109.5 . . ?
H33B C33 H33C 109.5 . . ?
C30 C34 H34A 109.5 . . ?
C30 C34 H34B 109.5 . . ?
H34A C34 H34B 109.5 . . ?
C30 C34 H34C 109.5 . . ?
H34A C34 H34C 109.5 . . ?
H34B C34 H34C 109.5 . . ?
C32 C35 H35A 109.5 . . ?
C32 C35 H35B 109.5 . . ?
H35A C35 H35B 109.5 . . ?
C32 C35 H35C 109.5 . . ?
H35A C35 H35C 109.5 . . ?
H35B C35 H35C 109.5 . . ?
Si1 C36 Lu1 127.6(2) . . ?
Si1 C36 H36A 105.4 . . ?
Lu1 C36 H36A 105.4 . . ?
Si1 C36 H36B 105.4 . . ?
Lu1 C36 H36B 105.4 . . ?
H36A C36 H36B 106.0 . . ?
Si2 C37 Lu1 128.5(2) . . ?
Si2 C37 H37A 105.2 . . ?
Lu1 C37 H37A 105.2 . . ?
Si2 C37 H37B 105.2 . . ?
Lu1 C37 H37B 105.2 . . ?
H37A C37 H37B 105.9 . . ?
Si1 C38 H38A 109.5 . . ?
Si1 C38 H38B 109.5 . . ?
H38A C38 H38B 109.5 . . ?
Si1 C38 H38C 109.5 . . ?
H38A C38 H38C 109.5 . . ?
H38B C38 H38C 109.5 . . ?
Si1 C39 H39A 109.5 . . ?
Si1 C39 H39B 109.5 . . ?
H39A C39 H39B 109.5 . . ?
Si1 C39 H39C 109.5 . . ?
H39A C39 H39C 109.5 . . ?
H39B C39 H39C 109.5 . . ?
Si1 C40 H40A 109.5 . . ?
Si1 C40 H40B 109.5 . . ?
H40A C40 H40B 109.5 . . ?
Si1 C40 H40C 109.5 . . ?
H40A C40 H40C 109.5 . . ?
H40B C40 H40C 109.5 . . ?
Si2 C41 H41A 109.5 . . ?
Si2 C41 H41B 109.5 . . ?
H41A C41 H41B 109.5 . . ?
Si2 C41 H41C 109.5 . . ?
H41A C41 H41C 109.5 . . ?
H41B C41 H41C 109.5 . . ?
Si2 C42 H42A 109.5 . . ?
Si2 C42 H42B 109.5 . . ?
H42A C42 H42B 109.5 . . ?
Si2 C42 H42C 109.5 . . ?
H42A C42 H42C 109.5 . . ?
H42B C42 H42C 109.5 . . ?
Si2 C43 H43A 109.5 . . ?
Si2 C43 H43B 109.5 . . ?
H43A C43 H43B 109.5 . . ?
Si2 C43 H43C 109.5 . . ?
H43A C43 H43C 109.5 . . ?
H43B C43 H43C 109.5 . . ?
C45 C44 C56 131.2(4) . . ?
C45 C44 C49 120.5(4) . . ?
C56 C44 C49 108.3(4) . . ?
C45 C44 Lu2 121.1(3) . . ?
C56 C44 Lu2 73.0(2) . . ?
C49 C44 Lu2 73.2(2) . . ?
C46 C45 C44 120.9(4) . . ?
C46 C45 H45 119.5 . . ?
C44 C45 H45 119.5 . . ?
C45 C46 C47 118.4(4) . . ?
C45 C46 C57 122.1(4) . . ?
C47 C46 C57 119.5(4) . . ?
C48 C47 C46 122.6(4) . . ?
C48 C47 H47 118.7 . . ?
C46 C47 H47 118.7 . . ?
C47 C48 C49 119.6(4) . . ?
C47 C48 H48 120.2 . . ?
C49 C48 H48 120.2 . . ?
C48 C49 C50 134.0(4) . . ?
C48 C49 C44 118.0(4) . . ?
C50 C49 C44 107.8(4) . . ?
C48 C49 Lu2 119.8(3) . . ?
C50 C49 Lu2 74.6(2) . . ?
C44 C49 Lu2 75.5(2) . . ?
C51 C50 C49 133.8(4) . . ?
C51 C50 C55 118.5(4) . . ?
C49 C50 C55 107.5(4) . . ?
C51 C50 Lu2 121.4(3) . . ?
C49 C50 Lu2 74.2(2) . . ?
C55 C50 Lu2 74.6(2) . . ?
C52 C51 C50 119.9(4) . . ?
C52 C51 H51 120.0 . . ?
C50 C51 H51 120.0 . . ?
C51 C52 C53 122.3(5) . . ?
C51 C52 H52 118.8 . . ?
C53 C52 H52 118.8 . . ?
C54 C53 C52 119.3(4) . . ?
C54 C53 C61 121.7(4) . . ?
C52 C53 C61 119.0(4) . . ?
C53 C54 C55 120.7(4) . . ?
C53 C54 H54 119.7 . . ?
C55 C54 H54 119.7 . . ?
C54 C55 C56 132.0(4) . . ?
C54 C55 C50 119.2(4) . . ?
C56 C55 C50 108.7(4) . . ?
C54 C55 Lu2 120.4(3) . . ?
C56 C55 Lu2 73.6(2) . . ?
C50 C55 Lu2 74.0(2) . . ?
C55 C56 C44 107.6(4) . . ?
C55 C56 C65 128.1(4) . . ?
C44 C56 C65 123.5(4) . . ?
C55 C56 Lu2 75.3(2) . . ?
C44 C56 Lu2 75.9(2) . . ?
C65 C56 Lu2 123.0(3) . . ?
C59 C57 C60 108.3(5) . . ?
C59 C57 C58 108.1(5) . . ?
C60 C57 C58 105.9(5) . . ?
C59 C57 C46 111.8(5) . . ?
C60 C57 C46 113.1(4) . . ?
C58 C57 C46 109.3(5) . . ?
C62 C61 C63 108.8(5) . . ?
C62 C61 C64 109.1(5) . . ?
C63 C61 C64 108.2(5) . . ?
C62 C61 C53 108.0(4) . . ?
C63 C61 C53 112.9(4) . . ?
C64 C61 C53 109.8(4) . . ?
C61 C62 H62A 109.5 . . ?
C61 C62 H62B 109.5 . . ?
H62A C62 H62B 109.5 . . ?
C61 C62 H62C 109.5 . . ?
H62A C62 H62C 109.5 . . ?
H62B C62 H62C 109.5 . . ?
C61 C63 H63A 109.5 . . ?
C61 C63 H63B 109.5 . . ?
H63A C63 H63B 109.5 . . ?
C61 C63 H63C 109.5 . . ?
H63A C63 H63C 109.5 . . ?
H63B C63 H63C 109.5 . . ?
C61 C64 H64A 109.5 . . ?
C61 C64 H64B 109.5 . . ?
H64A C64 H64B 109.5 . . ?
C61 C64 H64C 109.5 . . ?
H64A C64 H64C 109.5 . . ?
H64B C64 H64C 109.5 . . ?
C66 C65 C56 113.8(4) . . ?
C66 C65 H65A 108.8 . . ?
C56 C65 H65A 108.8 . . ?
C66 C65 H65B 108.8 . . ?
C56 C65 H65B 108.8 . . ?
H65A C65 H65B 107.7 . . ?
N3 C66 C65 112.0(4) . . ?
N3 C66 H66A 109.2 . . ?
C65 C66 H66A 109.2 . . ?
N3 C66 H66B 109.2 . . ?
C65 C66 H66B 109.2 . . ?
H66A C66 H66B 107.9 . . ?
N3 C67 N4 102.3(3) . . ?
N3 C67 Lu2 124.8(3) . . ?
N4 C67 Lu2 131.0(3) . . ?
C69 C68 N3 106.5(4) . . ?
C69 C68 H68 126.7 . . ?
N3 C68 H68 126.7 . . ?
C68 C69 N4 106.6(4) . . ?
C68 C69 H69 126.7 . . ?
N4 C69 H69 126.7 . . ?
C71 C70 C75 122.8(4) . . ?
C71 C70 N4 118.6(4) . . ?
C75 C70 N4 118.5(4) . . ?
C70 C71 C72 117.4(5) . . ?
C70 C71 C76 121.6(4) . . ?
C72 C71 C76 120.9(4) . . ?
C73 C72 C71 122.1(5) . . ?
C73 C72 H72 118.9 . . ?
C71 C72 H72 118.9 . . ?
C74 C73 C72 118.4(4) . . ?
C74 C73 C77 119.8(5) . . ?
C72 C73 C77 121.8(5) . . ?
C73 C74 C75 122.4(5) . . ?
C73 C74 H74 118.8 . . ?
C75 C74 H74 118.8 . . ?
C70 C75 C74 116.7(4) . . ?
C70 C75 C78 121.7(4) . . ?
C74 C75 C78 121.6(5) . . ?
C71 C76 H76A 109.5 . . ?
C71 C76 H76B 109.5 . . ?
H76A C76 H76B 109.5 . . ?
C71 C76 H76C 109.5 . . ?
H76A C76 H76C 109.5 . . ?
H76B C76 H76C 109.5 . . ?
C73 C77 H77A 109.5 . . ?
C73 C77 H77B 109.5 . . ?
H77A C77 H77B 109.5 . . ?
C73 C77 H77C 109.5 . . ?
H77A C77 H77C 109.5 . . ?
H77B C77 H77C 109.5 . . ?
C75 C78 H78A 109.5 . . ?
C75 C78 H78B 109.5 . . ?
H78A C78 H78B 109.5 . . ?
C75 C78 H78C 109.5 . . ?
H78A C78 H78C 109.5 . . ?
H78B C78 H78C 109.5 . . ?
Si3 C79 Lu2 125.9(2) . . ?
Si3 C79 H79A 105.8 . . ?
Lu2 C79 H79A 105.8 . . ?
Si3 C79 H79B 105.8 . . ?
Lu2 C79 H79B 105.8 . . ?
H79A C79 H79B 106.2 . . ?
Si4 C80 Lu2 136.5(2) . . ?
Si4 C80 H80A 103.0 . . ?
Lu2 C80 H80A 103.0 . . ?
Si4 C80 H80B 103.0 . . ?
Lu2 C80 H80B 103.0 . . ?
H80A C80 H80B 105.1 . . ?
Si3 C81 H81A 109.5 . . ?
Si3 C81 H81B 109.5 . . ?
H81A C81 H81B 109.5 . . ?
Si3 C81 H81C 109.5 . . ?
H81A C81 H81C 109.5 . . ?
H81B C81 H81C 109.5 . . ?
Si3 C82 H82A 109.5 . . ?
Si3 C82 H82B 109.5 . . ?
H82A C82 H82B 109.5 . . ?
Si3 C82 H82C 109.5 . . ?
H82A C82 H82C 109.5 . . ?
H82B C82 H82C 109.5 . . ?
Si3 C83 H83A 109.5 . . ?
Si3 C83 H83B 109.5 . . ?
H83A C83 H83B 109.5 . . ?
Si3 C83 H83C 109.5 . . ?
H83A C83 H83C 109.5 . . ?
H83B C83 H83C 109.5 . . ?
Si4 C84 H84A 109.5 . . ?
Si4 C84 H84B 109.5 . . ?
H84A C84 H84B 109.5 . . ?
Si4 C84 H84C 109.5 . . ?
H84A C84 H84C 109.5 . . ?
H84B C84 H84C 109.5 . . ?
Si4 C85 H85A 109.5 . . ?
Si4 C85 H85B 109.5 . . ?
H85A C85 H85B 109.5 . . ?
Si4 C85 H85C 109.5 . . ?
H85A C85 H85C 109.5 . . ?
H85B C85 H85C 109.5 . . ?
Si4 C86 H86A 109.5 . . ?
Si4 C86 H86B 109.5 . . ?
H86A C86 H86B 109.5 . . ?
Si4 C86 H86C 109.5 . . ?
H86A C86 H86C 109.5 . . ?
H86B C86 H86C 109.5 . . ?
C37 Lu1 C36 106.43(16) . . ?
C37 Lu1 C24 103.38(15) . . ?
C36 Lu1 C24 109.65(14) . . ?
C37 Lu1 C13 132.08(15) . . ?
C36 Lu1 C13 118.02(14) . . ?
C24 Lu1 C13 78.61(13) . . ?
C37 Lu1 C1 101.17(14) . . ?
C36 Lu1 C1 140.47(13) . . ?
C24 Lu1 C1 90.40(13) . . ?
C13 Lu1 C1 31.43(12) . . ?
C37 Lu1 C6 91.30(14) . . ?
C36 Lu1 C6 119.67(13) . . ?
C24 Lu1 C6 121.60(12) . . ?
C13 Lu1 C6 52.20(12) . . ?
C1 Lu1 C6 31.24(11) . . ?
C37 Lu1 C12 141.86(14) . . ?
C36 Lu1 C12 90.74(14) . . ?
C24 Lu1 C12 102.28(13) . . ?
C13 Lu1 C12 31.31(11) . . ?
C1 Lu1 C12 50.95(12) . . ?
C6 Lu1 C12 51.01(12) . . ?
C37 Lu1 C7 112.95(14) . . ?
C36 Lu1 C7 91.65(13) . . ?
C24 Lu1 C7 130.34(12) . . ?
C13 Lu1 C7 52.01(11) . . ?
C1 Lu1 C7 51.12(12) . . ?
C6 Lu1 C7 30.73(11) . . ?
C12 Lu1 C7 30.94(11) . . ?
C80 Lu2 C79 104.56(17) . . ?
C80 Lu2 C67 104.21(14) . . ?
C79 Lu2 C67 112.49(15) . . ?
C80 Lu2 C56 132.78(15) . . ?
C79 Lu2 C56 118.74(15) . . ?
C67 Lu2 C56 76.94(13) . . ?
C80 Lu2 C49 113.06(15) . . ?
C79 Lu2 C49 91.13(14) . . ?
C67 Lu2 C49 128.79(13) . . ?
C56 Lu2 C49 52.06(12) . . ?
C80 Lu2 C50 91.54(15) . . ?
C79 Lu2 C50 119.40(14) . . ?
C67 Lu2 C50 119.30(13) . . ?
C56 Lu2 C50 52.05(12) . . ?
C49 Lu2 C50 31.22(12) . . ?
C80 Lu2 C55 102.07(15) . . ?
C79 Lu2 C55 140.62(14) . . ?
C67 Lu2 C55 88.03(13) . . ?
C56 Lu2 C55 31.12(12) . . ?
C49 Lu2 C55 51.52(12) . . ?
C50 Lu2 C55 31.33(12) . . ?
C80 Lu2 C44 142.43(15) . . ?
C79 Lu2 C44 91.17(14) . . ?
C67 Lu2 C44 100.64(13) . . ?
C56 Lu2 C44 31.06(12) . . ?
C49 Lu2 C44 31.32(12) . . ?
C50 Lu2 C44 51.45(13) . . ?
C55 Lu2 C44 50.95(13) . . ?
C24 N1 C25 111.8(4) . . ?
C24 N1 C23 125.5(3) . . ?
C25 N1 C23 122.7(4) . . ?
C24 N2 C26 111.3(4) . . ?
C24 N2 C27 126.9(4) . . ?
C26 N2 C27 121.6(4) . . ?
C67 N3 C68 112.5(4) . . ?
C67 N3 C66 124.2(3) . . ?
C68 N3 C66 123.3(4) . . ?
C67 N4 C69 112.1(4) . . ?
C67 N4 C70 125.4(3) . . ?
C69 N4 C70 122.2(3) . . ?
C36 Si1 C39 111.7(2) . . ?
C36 Si1 C40 108.3(2) . . ?
C39 Si1 C40 110.7(3) . . ?
C36 Si1 C38 114.2(2) . . ?
C39 Si1 C38 104.6(3) . . ?
C40 Si1 C38 107.1(3) . . ?
C37 Si2 C41 110.1(2) . . ?
C37 Si2 C43 112.1(2) . . ?
C41 Si2 C43 107.6(2) . . ?
C37 Si2 C42 110.9(2) . . ?
C41 Si2 C42 109.4(2) . . ?
C43 Si2 C42 106.6(2) . . ?
C79 Si3 C83 109.5(3) . . ?
C79 Si3 C82 109.4(3) . . ?
C83 Si3 C82 110.6(3) . . ?
C79 Si3 C81 114.7(3) . . ?
C83 Si3 C81 106.7(4) . . ?
C82 Si3 C81 105.8(3) . . ?
C80 Si4 C84 112.7(3) . . ?
C80 Si4 C85 112.7(2) . . ?
C84 Si4 C85 106.1(3) . . ?
C80 Si4 C86 111.4(2) . . ?
C84 Si4 C86 107.4(3) . . ?
C85 Si4 C86 106.2(3) . . ?
C57 C58 H58A 109.5 . . ?
C57 C58 H58B 109.5 . . ?
C57 C58 H58C 109.5 . . ?
C57 C59 H59A 109.5 . . ?
C57 C59 H59B 109.5 . . ?
C57 C59 H59C 109.5 . . ?
C57 C60 H60A 109.5 . . ?
C57 C60 H60B 109.5 . . ?
C57 C60 H60C 109.5 . . ?

loop_
_geom_bond_atom_site_label_1
_geom_bond_atom_site_label_2
_geom_bond_distance
_geom_bond_site_symmetry_2
_geom_bond_publ_flag
C1 C2 1.419(5) . ?
C1 C13 1.428(5) . ?
C1 C6 1.441(5) . ?
C1 Lu1 2.653(4) . ?
C2 C3 1.366(6) . ?
C2 H2 0.9300 . ?
C3 C4 1.426(6) . ?
C3 C14 1.538(6) . ?
C4 C5 1.364(6) . ?
C4 H4 0.9300 . ?
C5 C6 1.415(5) . ?
C5 H5 0.9300 . ?
C6 C7 1.435(5) . ?
C6 Lu1 2.696(4) . ?
C7 C8 1.404(5) . ?
C7 C12 1.445(5) . ?
C7 Lu1 2.719(4) . ?
C8 C9 1.361(6) . ?
C8 H8 0.9300 . ?
C9 C10 1.433(6) . ?
C9 H9 0.9300 . ?
C10 C11 1.368(5) . ?
C10 C18 1.528(6) . ?
C11 C12 1.415(6) . ?
C11 H11 0.9300 . ?
C12 C13 1.436(5) . ?
C12 Lu1 2.697(4) . ?
C13 C22 1.499(5) . ?
C13 Lu1 2.618(4) . ?
C14 C15 1.530(6) . ?
C14 C16 1.531(6) . ?
C14 C17 1.533(6) . ?
C15 H15A 0.9600 . ?
C15 H15B 0.9600 . ?
C15 H15C 0.9600 . ?
C16 H16A 0.9600 . ?
C16 H16B 0.9600 . ?
C16 H16C 0.9600 . ?
C17 H17A 0.9600 . ?
C17 H17B 0.9600 . ?
C17 H17C 0.9600 . ?
C18 C21 1.528(6) . ?
C18 C19 1.535(6) . ?
C18 C20 1.537(6) . ?
C19 H19A 0.9600 . ?
C19 H19B 0.9600 . ?
C19 H19C 0.9600 . ?
C20 H20A 0.9600 . ?
C20 H20B 0.9600 . ?
C20 H20C 0.9600 . ?
C21 H21A 0.9600 . ?
C21 H21B 0.9600 . ?
C21 H21C 0.9600 . ?
C22 C23 1.531(6) . ?
C22 H22A 0.9700 . ?
C22 H22B 0.9700 . ?
C23 N1 1.461(5) . ?
C23 H23A 0.9700 . ?
C23 H23B 0.9700 . ?
C24 N1 1.354(5) . ?
C24 N2 1.363(5) . ?
C24 Lu1 2.482(4) . ?
C25 C26 1.342(7) . ?
C25 N1 1.379(5) . ?
C25 H25 0.9300 . ?
C26 N2 1.380(6) . ?
C26 H26 0.9300 . ?
C27 C28 1.384(7) . ?
C27 C32 1.388(6) . ?
C27 N2 1.442(5) . ?
C28 C29 1.387(6) . ?
C28 C33 1.503(6) . ?
C29 C30 1.380(6) . ?
C29 H29 0.9300 . ?
C30 C31 1.384(7) . ?
C30 C34 1.503(7) . ?
C31 C32 1.396(6) . ?
C31 H31 0.9300 . ?
C32 C35 1.501(7) . ?
C33 H33A 0.9600 . ?
C33 H33B 0.9600 . ?
C33 H33C 0.9600 . ?
C34 H34A 0.9600 . ?
C34 H34B 0.9600 . ?
C34 H34C 0.9600 . ?
C35 H35A 0.9600 . ?
C35 H35B 0.9600 . ?
C35 H35C 0.9600 . ?
C36 Si1 1.824(4) . ?
C36 Lu1 2.317(4) . ?
C36 H36A 0.9700 . ?
C36 H36B 0.9700 . ?
C37 Si2 1.839(4) . ?
C37 Lu1 2.293(4) . ?
C37 H37A 0.9700 . ?
C37 H37B 0.9700 . ?
C38 Si1 1.890(6) . ?
C38 H38A 0.9600 . ?
C38 H38B 0.9600 . ?
C38 H38C 0.9600 . ?
C39 Si1 1.868(5) . ?
C39 H39A 0.9600 . ?
C39 H39B 0.9600 . ?
C39 H39C 0.9600 . ?
C40 Si1 1.876(6) . ?
C40 H40A 0.9600 . ?
C40 H40B 0.9600 . ?
C40 H40C 0.9600 . ?
C41 Si2 1.868(5) . ?
C41 H41A 0.9600 . ?
C41 H41B 0.9600 . ?
C41 H41C 0.9600 . ?
C42 Si2 1.878(5) . ?
C42 H42A 0.9600 . ?
C42 H42B 0.9600 . ?
C42 H42C 0.9600 . ?
C43 Si2 1.871(5) . ?
C43 H43A 0.9600 . ?
C43 H43B 0.9600 . ?
C43 H43C 0.9600 . ?
C44 C45 1.398(6) . ?
C44 C56 1.431(6) . ?
C44 C49 1.444(6) . ?
C44 Lu2 2.690(4) . ?
C45 C46 1.375(6) . ?
C45 H45 0.9300 . ?
C46 C47 1.419(6) . ?
C46 C57 1.537(6) . ?
C47 C48 1.377(6) . ?
C47 H47 0.9300 . ?
C48 C49 1.408(6) . ?
C48 H48 0.9300 . ?
C49 C50 1.433(6) . ?
C49 Lu2 2.660(4) . ?
C50 C51 1.413(6) . ?
C50 C55 1.442(5) . ?
C50 Lu2 2.666(4) . ?
C51 C52 1.370(6) . ?
C51 H51 0.9300 . ?
C52 C53 1.411(6) . ?
C52 H52 0.9300 . ?
C53 C54 1.365(6) . ?
C53 C61 1.544(7) . ?
C54 C55 1.428(6) . ?
C54 H54 0.9300 . ?
C55 C56 1.429(6) . ?
C55 Lu2 2.674(4) . ?
C56 C65 1.512(6) . ?
C56 Lu2 2.652(4) . ?
C57 C59 1.479(8) . ?
C57 C60 1.507(8) . ?
C57 C58 1.511(7) . ?
C61 C62 1.534(7) . ?
C61 C63 1.534(7) . ?
C61 C64 1.540(7) . ?
C62 H62A 0.9600 . ?
C62 H62B 0.9600 . ?
C62 H62C 0.9600 . ?
C63 H63A 0.9600 . ?
C63 H63B 0.9600 . ?
C63 H63C 0.9600 . ?
C64 H64A 0.9600 . ?
C64 H64B 0.9600 . ?
C64 H64C 0.9600 . ?
C65 C66 1.510(6) . ?
C65 H65A 0.9700 . ?
C65 H65B 0.9700 . ?
C66 N3 1.466(5) . ?
C66 H66A 0.9700 . ?
C66 H66B 0.9700 . ?
C67 N3 1.364(5) . ?
C67 N4 1.367(5) . ?
C67 Lu2 2.493(4) . ?
C68 C69 1.343(6) . ?
C68 N3 1.373(5) . ?
C68 H68 0.9300 . ?
C69 N4 1.377(5) . ?
C69 H69 0.9300 . ?
C70 C71 1.375(6) . ?
C70 C75 1.389(6) . ?
C70 N4 1.444(5) . ?
C71 C72 1.388(6) . ?
C71 C76 1.503(7) . ?
C72 C73 1.372(7) . ?
C72 H72 0.9300 . ?
C73 C74 1.370(7) . ?
C73 C77 1.516(6) . ?
C74 C75 1.391(6) . ?
C74 H74 0.9300 . ?
C75 C78 1.502(6) . ?
C76 H76A 0.9600 . ?
C76 H76B 0.9600 . ?
C76 H76C 0.9600 . ?
C77 H77A 0.9600 . ?
C77 H77B 0.9600 . ?
C77 H77C 0.9600 . ?
C78 H78A 0.9600 . ?
C78 H78B 0.9600 . ?
C78 H78C 0.9600 . ?
C79 Si3 1.814(5) . ?
C79 Lu2 2.315(4) . ?
C79 H79A 0.9700 . ?
C79 H79B 0.9700 . ?
C80 Si4 1.832(4) . ?
C80 Lu2 2.308(4) . ?
C80 H80A 0.9700 . ?
C80 H80B 0.9700 . ?
C81 Si3 1.876(7) . ?
C81 H81A 0.9600 . ?
C81 H81B 0.9600 . ?
C81 H81C 0.9600 . ?
C82 Si3 1.872(6) . ?
C82 H82A 0.9600 . ?
C82 H82B 0.9600 . ?
C82 H82C 0.9600 . ?
C83 Si3 1.869(7) . ?
C83 H83A 0.9600 . ?
C83 H83B 0.9600 . ?
C83 H83C 0.9600 . ?
C84 Si4 1.859(6) . ?
C84 H84A 0.9600 . ?
C84 H84B 0.9600 . ?
C84 H84C 0.9600 . ?
C85 Si4 1.867(6) . ?
C85 H85A 0.9600 . ?
C85 H85B 0.9600 . ?
C85 H85C 0.9600 . ?
C86 Si4 1.881(6) . ?
C86 H86A 0.9600 . ?
C86 H86B 0.9600 . ?
C86 H86C 0.9600 . ?
C58 H58A 0.9600 . ?
C58 H58B 0.9600 . ?
C58 H58C 0.9600 . ?
C59 H59A 0.9600 . ?
C59 H59B 0.9600 . ?
C59 H59C 0.9600 . ?
C60 H60A 0.9600 . ?
C60 H60B 0.9600 . ?
C60 H60C 0.9600 . ?
